data_1008464
loop_
_publ_author_name
'Eisenmann, B'
'Klein, J'
'Somer, M'

_publ_section_title
;
Crystal structure of pentarubidium triarsenidosilicate
;
_journal_coden_ASTM ZEKRDZ
_journal_name_full
;
Zeitschrift fuer Kristallographie (149,1979-)
;
_journal_page_first 273
_journal_page_last 274
_journal_volume 197
_journal_year 1991
_chemical_formula_structural 'Rb5 Si As3'
_chemical_formula_sum 'As3 Rb5 Si'
_chemical_name_systematic 'Pentarubidium triarsenidosilicate'
_space_group_IT_number 62
_symmetry_cell_setting orthorhombic
_symmetry_Int_Tables_number 62
_symmetry_space_group_name_Hall '-P 2ac 2n'
_symmetry_space_group_name_H-M 'P n m a'
_cell_angle_alpha 90.(0)
_cell_angle_beta 90.(0)
_cell_angle_gamma 90.(0)
_cell_formula_units_Z 4
_cell_length_a 14.169(4)
_cell_length_b 5.671(2)
_cell_length_c 15.479(4)
_cell_volume 1243.8
_refine_ls_R_factor_all 0.0842
_cod_database_code 1008464

loop_
_symmetry_equiv_pos_as_xyz
x,y,z
1/2+x,1/2-y,1/2-z
-x,1/2+y,-z
1/2-x,-y,1/2+z
-x,-y,-z
1/2-x,1/2+y,1/2+z
x,1/2-y,z
1/2+x,y,1/2-z

loop_
_atom_site_label
_atom_site_type_symbol
_atom_site_symmetry_multiplicity
_atom_site_Wyckoff_symbol
_atom_site_fract_x
_atom_site_fract_y
_atom_site_fract_z
_atom_site_occupancy
_atom_site_attached_hydrogens
_atom_site_calc_flag
Rb1 Rb1+ 4 c 0.56732(20) 0.25 0.44475(20) 1. 0 d
Rb2 Rb1+ 4 c 0.61564(30) 0.25 0.68215(20) 1. 0 d
Rb3 Rb1+ 4 c 0.85379(20) 0.25 0.54491(20) 1. 0 d
Rb4 Rb1+ 4 c 0.28109(20) 0.25 0.21263(20) 1. 0 d
Rb5 Rb1+ 4 c 0.05577(30) 0.25 0.34929(30) 1. 0 d
Si1 Si4+ 4 c 1.25987(60) 0.25 0.57487(50) 1. 0 d
As1 As3- 4 c 0.10156(20) 0.25 0.5951(2) 1. 0 d
As2 As3- 4 c 0.31374(20) 0.25 0.43542(20) 1. 0 d
As3 As3- 4 c 0.36485(20) 0.25 0.68953(20) 1. 0 d

loop_
_atom_type_symbol
_atom_type_oxidation_number
Rb1+ 1.000
Si4+ 4.000
As3- -3.000
